data_4080908
loop_
_publ_author_name
'Sharma, Hemant K.'
'Arias-Ugarte, Renzo'
'Tomlinson, David'
'Gappa, Rie'
'Metta-Maga Alejandro J.'
'Ito, Haruhiko'
'Pannell, Keith H.'

_publ_section_title
;
 (Me3N)Mo(CO)5-Catalyzed Reduction of DMF by Disiloxane and Disilane
 Moieties: Fate of the Silicon-Containing Fragments
;
_journal_issue 14
_journal_name_full Organometallics
_journal_page_first 3788
_journal_paper_doi 10.1021/om301206c
_journal_volume 32
_journal_year 2013
_chemical_formula_sum 'C40 H42 O Si4'
_chemical_formula_weight 651.10
_chemical_name_systematic
; 
 ? 
;
_space_group_IT_number 15
_symmetry_cell_setting monoclinic
_symmetry_space_group_name_Hall '-C 2yc'
_symmetry_space_group_name_H-M 'C 1 2/c 1'
_atom_sites_solution_hydrogens geom
_atom_sites_solution_primary direct
_atom_sites_solution_secondary difmap
_audit_creation_method SHELXL-97
_cell_angle_alpha 90.00
_cell_angle_beta 90.016(3)
_cell_angle_gamma 90.00
_cell_formula_units_Z 4
_cell_length_a 16.799(4)
_cell_length_b 9.713(2)
_cell_length_c 23.059(6)
_cell_measurement_reflns_used 504
_cell_measurement_temperature 296(2)
_cell_measurement_theta_max 13.89
_cell_measurement_theta_min 4.2053
_cell_volume 3762.5(15)
_computing_cell_refinement 'Bruker SAINT'
_computing_data_collection 'Bruker APEX2'
_computing_data_reduction 'Bruker SAINT'
_computing_molecular_graphics 'Bruker SHELXTL'
_computing_publication_material 'Bruker SHELXTL'
_computing_structure_refinement 'SHELXL-97 (Sheldrick, 2008)'
_computing_structure_solution 'SHELXS-97 (Sheldrick, 2008)'
_diffrn_ambient_temperature 296(2)
_diffrn_measured_fraction_theta_full 0.999
_diffrn_measured_fraction_theta_max 0.999
_diffrn_measurement_device_type 'Bruker APEX CCD'
_diffrn_measurement_method '\f and \w scans'
_diffrn_radiation_monochromator graphite
_diffrn_radiation_source 'fine-focus sealed tube'
_diffrn_radiation_type MoK\a
_diffrn_radiation_wavelength 0.71073
_diffrn_reflns_av_R_equivalents 0.1233
_diffrn_reflns_av_sigmaI/netI 0.1952
_diffrn_reflns_limit_h_max 20
_diffrn_reflns_limit_h_min -20
_diffrn_reflns_limit_k_max 11
_diffrn_reflns_limit_k_min -11
_diffrn_reflns_limit_l_max 27
_diffrn_reflns_limit_l_min 0
_diffrn_reflns_number 6646
_diffrn_reflns_theta_full 25.50
_diffrn_reflns_theta_max 25.50
_diffrn_reflns_theta_min 1.77
_exptl_absorpt_coefficient_mu 0.187
_exptl_absorpt_correction_T_max 0.9970
_exptl_absorpt_correction_T_min 0.9785
_exptl_absorpt_correction_type multi-scan
_exptl_crystal_colour colourless
_exptl_crystal_density_diffrn 1.149
_exptl_crystal_density_method 'not measured'
_exptl_crystal_description platty
_exptl_crystal_F_000 1384
_exptl_crystal_size_max 0.12
_exptl_crystal_size_mid 0.11
_exptl_crystal_size_min 0.02
_refine_diff_density_max 0.338
_refine_diff_density_min -0.225
_refine_diff_density_rms 0.043
_refine_ls_extinction_method none
_refine_ls_goodness_of_fit_ref 0.694
_refine_ls_hydrogen_treatment mixed
_refine_ls_matrix_type full
_refine_ls_number_parameters 206
_refine_ls_number_reflns 3507
_refine_ls_number_restraints 0
_refine_ls_restrained_S_all 0.694
_refine_ls_R_factor_all 0.2202
_refine_ls_R_factor_gt 0.0580
_refine_ls_shift/su_max 0.000
_refine_ls_shift/su_mean 0.000
_refine_ls_structure_factor_coef Fsqd
_refine_ls_weighting_details 'calc w=1/[\s^2^(Fo^2^)+(0.1000P)^2^+0.2319P] where P=(Fo^2^+2Fc^2^)/3'
_refine_ls_weighting_scheme calc
_refine_ls_wR_factor_gt 0.1309
_refine_ls_wR_factor_ref 0.1890
_reflns_number_gt 1099
_reflns_number_total 3507
_reflns_threshold_expression >2sigma(I)
_cod_data_source_file om301206c_si_002.cif
_cod_data_source_block SiSitwin54
_cod_depositor_comments
;
The following automatic conversions were performed:

'_symmetry_cell_setting' value 'Monoclinic' changed to 'monoclinic'
according to /home/saulius/struct/CIF-dictionaries/cif_core.dic
dictionary named 'cif_core.dic' version 2.4.2 from 2011-04-26.

Automatic conversion script
Id: cif_fix_values 1891 2012-01-12 08:04:46Z andrius 
;
_cod_original_sg_symbol_H-M C2/c
_cod_database_code 4080908

loop_
_symmetry_equiv_pos_as_xyz
'x, y, z'
'-x, y, -z+1/2'
'x+1/2, y+1/2, z'
'-x+1/2, y+1/2, -z+1/2'
'-x, -y, -z'
'x, -y, z-1/2'
'-x+1/2, -y+1/2, -z'
'x+1/2, -y+1/2, z-1/2'

loop_
_atom_site_label
_atom_site_type_symbol
_atom_site_fract_x
_atom_site_fract_y
_atom_site_fract_z
_atom_site_U_iso_or_equiv
_atom_site_adp_type
_atom_site_occupancy
_atom_site_symmetry_multiplicity
_atom_site_calc_flag
_atom_site_refinement_flags
Si1 Si 0.59463(9) 0.75584(15) 0.24065(6) 0.0687(5) Uani 1 1 d .
Si2 Si 0.62270(8) 0.69765(14) 0.14271(6) 0.0630(5) Uani 1 1 d .
O1 O 0.5000 0.7344(5) 0.2500 0.0860(15) Uani 1 2 d S
C1 C 0.6256(4) 0.9345(6) 0.2575(3) 0.120(2) Uani 1 1 d .
H1A H 0.5966 0.9975 0.2333 0.180 Uiso 1 1 calc R
H1B H 0.6816 0.9445 0.2503 0.180 Uiso 1 1 calc R
H1C H 0.6146 0.9542 0.2975 0.180 Uiso 1 1 calc R
C2 C 0.6471(4) 0.6390(7) 0.2907(3) 0.114(2) Uani 1 1 d .
H2A H 0.6353 0.6645 0.3300 0.172 Uiso 1 1 calc R
H2B H 0.7035 0.6456 0.2843 0.172 Uiso 1 1 calc R
H2C H 0.6300 0.5461 0.2840 0.172 Uiso 1 1 calc R
C3 C 0.7187(3) 0.7755(5) 0.1199(2) 0.0636(13) Uani 1 1 d .
C4 C 0.7287(4) 0.8541(6) 0.0704(3) 0.0931(18) Uani 1 1 d .
H4 H 0.6852 0.8725 0.0467 0.112 Uiso 1 1 calc R
C5 C 0.8034(5) 0.9058(8) 0.0559(3) 0.129(3) Uani 1 1 d .
H5 H 0.8089 0.9604 0.0230 0.154 Uiso 1 1 calc R
C6 C 0.8674(5) 0.8781(9) 0.0886(4) 0.122(3) Uani 1 1 d .
H6 H 0.9171 0.9110 0.0775 0.147 Uiso 1 1 calc R
C7 C 0.8604(4) 0.8027(7) 0.1376(3) 0.108(2) Uani 1 1 d .
H7 H 0.9044 0.7849 0.1609 0.130 Uiso 1 1 calc R
C8 C 0.7864(3) 0.7533(6) 0.1520(3) 0.0857(17) Uani 1 1 d .
H8 H 0.7818 0.7013 0.1857 0.103 Uiso 1 1 calc R
C9 C 0.6333(3) 0.5053(5) 0.1363(2) 0.0623(14) Uani 1 1 d .
C10 C 0.5779(3) 0.4176(6) 0.1617(2) 0.0813(16) Uani 1 1 d .
H10 H 0.5334 0.4542 0.1800 0.098 Uiso 1 1 calc R
C11 C 0.5885(4) 0.2753(7) 0.1599(3) 0.0969(19) Uani 1 1 d .
H11 H 0.5517 0.2180 0.1778 0.116 Uiso 1 1 calc R
C12 C 0.6523(4) 0.2197(6) 0.1321(3) 0.0891(18) Uani 1 1 d .
H12 H 0.6589 0.1247 0.1307 0.107 Uiso 1 1 calc R
C13 C 0.7066(4) 0.3046(7) 0.1065(2) 0.0848(17) Uani 1 1 d .
H13 H 0.7504 0.2672 0.0875 0.102 Uiso 1 1 calc R
C14 C 0.6971(3) 0.4451(6) 0.1086(2) 0.0736(15) Uani 1 1 d .
H14 H 0.7348 0.5011 0.0909 0.088 Uiso 1 1 calc R
C15 C 0.5399(3) 0.7588(5) 0.09460(19) 0.0583(13) Uani 1 1 d .
C16 C 0.5057(4) 0.8871(6) 0.1018(2) 0.0838(17) Uani 1 1 d .
H16 H 0.5248 0.9440 0.1311 0.101 Uiso 1 1 calc R
C17 C 0.4448(4) 0.9339(6) 0.0676(3) 0.0936(19) Uani 1 1 d .
H17 H 0.4232 1.0207 0.0740 0.112 Uiso 1 1 calc R
C18 C 0.4162(4) 0.8531(7) 0.0243(3) 0.0909(18) Uani 1 1 d .
H18 H 0.3743 0.8840 0.0013 0.109 Uiso 1 1 calc R
C19 C 0.4489(4) 0.7259(7) 0.0146(3) 0.0983(19) Uani 1 1 d .
H19 H 0.4301 0.6707 -0.0154 0.118 Uiso 1 1 calc R
C20 C 0.5100(3) 0.6808(5) 0.0497(2) 0.0775(16) Uani 1 1 d .
H20 H 0.5319 0.5944 0.0429 0.093 Uiso 1 1 calc R

loop_
_atom_site_aniso_label
_atom_site_aniso_U_11
_atom_site_aniso_U_22
_atom_site_aniso_U_33
_atom_site_aniso_U_23
_atom_site_aniso_U_13
_atom_site_aniso_U_12
Si1 0.0660(10) 0.0712(11) 0.0689(9) 0.0059(8) -0.0082(8) -0.0085(8)
Si2 0.0592(10) 0.0606(10) 0.0691(9) 0.0035(7) -0.0040(7) -0.0058(7)
O1 0.058(3) 0.131(5) 0.069(3) 0.000 0.008(3) 0.000
C1 0.168(7) 0.092(5) 0.099(4) -0.017(4) 0.004(4) -0.038(5)
C2 0.105(5) 0.141(6) 0.098(4) 0.017(4) -0.035(4) 0.002(4)
C3 0.054(3) 0.067(4) 0.069(3) -0.005(3) 0.001(3) -0.004(3)
C4 0.085(5) 0.120(5) 0.074(4) 0.007(4) 0.004(3) -0.030(4)
C5 0.114(7) 0.173(8) 0.099(5) 0.019(5) 0.012(5) -0.052(6)
C6 0.079(6) 0.169(8) 0.118(6) -0.023(6) 0.030(5) -0.035(5)
C7 0.077(5) 0.121(6) 0.126(6) -0.004(5) 0.000(4) -0.015(4)
C8 0.057(4) 0.089(4) 0.111(5) 0.007(3) 0.002(4) -0.016(3)
C9 0.054(3) 0.069(4) 0.064(3) -0.006(3) -0.007(3) -0.003(3)
C10 0.057(4) 0.062(4) 0.125(5) 0.011(3) 0.001(3) -0.005(3)
C11 0.082(5) 0.068(5) 0.141(6) 0.026(4) 0.000(4) -0.009(4)
C12 0.090(5) 0.065(4) 0.112(5) 0.001(4) -0.028(4) 0.008(4)
C13 0.081(4) 0.081(5) 0.093(4) -0.005(4) -0.007(3) 0.011(4)
C14 0.083(4) 0.058(4) 0.080(4) 0.001(3) 0.000(3) -0.001(3)
C15 0.066(3) 0.053(3) 0.056(3) 0.005(3) 0.005(3) -0.005(3)
C16 0.103(5) 0.061(4) 0.087(4) -0.006(3) -0.020(4) 0.006(4)
C17 0.098(5) 0.078(4) 0.104(5) 0.002(4) -0.007(4) 0.030(4)
C18 0.087(5) 0.103(6) 0.082(4) 0.018(4) -0.011(4) 0.007(4)
C19 0.109(5) 0.095(5) 0.091(4) -0.017(4) -0.034(4) 0.007(4)
C20 0.079(4) 0.068(4) 0.085(4) -0.008(3) -0.013(3) 0.017(3)

loop_
_atom_type_symbol
_atom_type_description
_atom_type_scat_dispersion_real
_atom_type_scat_dispersion_imag
_atom_type_scat_source
C C 0.0033 0.0016 'International Tables Vol C Tables 4.2.6.8 and 6.1.1.4'
O O 0.0106 0.0060 'International Tables Vol C Tables 4.2.6.8 and 6.1.1.4'
Si Si 0.0817 0.0704 'International Tables Vol C Tables 4.2.6.8 and 6.1.1.4'
H H 0.0000 0.0000 'International Tables Vol C Tables 4.2.6.8 and 6.1.1.4'

loop_
_geom_angle_atom_site_label_1
_geom_angle_atom_site_label_2
_geom_angle_atom_site_label_3
_geom_angle
_geom_angle_site_symmetry_1
O1 Si1 C2 107.9(2) .
O1 Si1 C1 111.6(3) .
C2 Si1 C1 108.1(3) .
O1 Si1 Si2 106.94(9) .
C2 Si1 Si2 110.7(2) .
C1 Si1 Si2 111.5(2) .
C3 Si2 C15 110.3(2) .
C3 Si2 C9 107.4(2) .
C15 Si2 C9 109.8(2) .
C3 Si2 Si1 110.17(17) .
C15 Si2 Si1 109.86(17) .
C9 Si2 Si1 109.22(16) .
Si1 O1 Si1 165.2(4) 2_655
Si1 C1 H1A 109.5 .
Si1 C1 H1B 109.5 .
H1A C1 H1B 109.5 .
Si1 C1 H1C 109.5 .
H1A C1 H1C 109.5 .
H1B C1 H1C 109.5 .
Si1 C2 H2A 109.5 .
Si1 C2 H2B 109.5 .
H2A C2 H2B 109.5 .
Si1 C2 H2C 109.5 .
H2A C2 H2C 109.5 .
H2B C2 H2C 109.5 .
C8 C3 C4 115.5(5) .
C8 C3 Si2 120.1(4) .
C4 C3 Si2 124.3(4) .
C3 C4 C5 120.5(6) .
C3 C4 H4 119.8 .
C5 C4 H4 119.8 .
C6 C5 C4 121.0(7) .
C6 C5 H5 119.5 .
C4 C5 H5 119.5 .
C5 C6 C7 120.6(7) .
C5 C6 H6 119.7 .
C7 C6 H6 119.7 .
C6 C7 C8 118.1(7) .
C6 C7 H7 120.9 .
C8 C7 H7 120.9 .
C7 C8 C3 124.3(6) .
C7 C8 H8 117.9 .
C3 C8 H8 117.9 .
C14 C9 C10 117.1(5) .
C14 C9 Si2 122.0(4) .
C10 C9 Si2 120.8(4) .
C9 C10 C11 120.6(5) .
C9 C10 H10 119.7 .
C11 C10 H10 119.7 .
C12 C11 C10 120.6(6) .
C12 C11 H11 119.7 .
C10 C11 H11 119.7 .
C11 C12 C13 119.4(6) .
C11 C12 H12 120.3 .
C13 C12 H12 120.3 .
C12 C13 C14 120.4(6) .
C12 C13 H13 119.8 .
C14 C13 H13 119.8 .
C13 C14 C9 121.9(5) .
C13 C14 H14 119.1 .
C9 C14 H14 119.1 .
C20 C15 C16 115.7(5) .
C20 C15 Si2 122.7(4) .
C16 C15 Si2 121.5(4) .
C17 C16 C15 122.8(5) .
C17 C16 H16 118.6 .
C15 C16 H16 118.6 .
C18 C17 C16 119.7(6) .
C18 C17 H17 120.1 .
C16 C17 H17 120.1 .
C17 C18 C19 120.0(6) .
C17 C18 H18 120.0 .
C19 C18 H18 120.0 .
C18 C19 C20 119.2(5) .
C18 C19 H19 120.4 .
C20 C19 H19 120.4 .
C15 C20 C19 122.6(5) .
C15 C20 H20 118.7 .
C19 C20 H20 118.7 .

loop_
_geom_bond_atom_site_label_1
_geom_bond_atom_site_label_2
_geom_bond_distance
_geom_bond_site_symmetry_2
Si1 O1 1.6178(17) .
Si1 C2 1.843(6) .
Si1 C1 1.853(6) .
Si1 Si2 2.376(2) .
Si2 C3 1.858(5) .
Si2 C15 1.875(5) .
Si2 C9 1.883(5) .
O1 Si1 1.6177(17) 2_655
C1 H1A 0.9600 .
C1 H1B 0.9600 .
C1 H1C 0.9600 .
C2 H2A 0.9600 .
C2 H2B 0.9600 .
C2 H2C 0.9600 .
C3 C8 1.374(7) .
C3 C4 1.383(7) .
C4 C5 1.393(8) .
C4 H4 0.9300 .
C5 C6 1.341(9) .
C5 H5 0.9300 .
C6 C7 1.352(9) .
C6 H6 0.9300 .
C7 C8 1.374(8) .
C7 H7 0.9300 .
C8 H8 0.9300 .
C9 C14 1.378(6) .
C9 C10 1.389(6) .
C10 C11 1.394(7) .
C10 H10 0.9300 .
C11 C12 1.360(8) .
C11 H11 0.9300 .
C12 C13 1.365(7) .
C12 H12 0.9300 .
C13 C14 1.375(7) .
C13 H13 0.9300 .
C14 H14 0.9300 .
C15 C20 1.377(6) .
C15 C16 1.383(6) .
C16 C17 1.369(7) .
C16 H16 0.9300 .
C17 C18 1.358(7) .
C17 H17 0.9300 .
C18 C19 1.370(7) .
C18 H18 0.9300 .
C19 C20 1.380(7) .
C19 H19 0.9300 .
C20 H20 0.9300 .

loop_
_geom_torsion_atom_site_label_1
_geom_torsion_atom_site_label_2
_geom_torsion_atom_site_label_3
_geom_torsion_atom_site_label_4
_geom_torsion
_geom_torsion_site_symmetry_4
O1 Si1 Si2 C3 159.9(3) .
C2 Si1 Si2 C3 -82.8(3) .
C1 Si1 Si2 C3 37.6(3) .
O1 Si1 Si2 C15 38.1(3) .
C2 Si1 Si2 C15 155.4(3) .
C1 Si1 Si2 C15 -84.1(3) .
O1 Si1 Si2 C9 -82.3(3) .
C2 Si1 Si2 C9 35.0(3) .
C1 Si1 Si2 C9 155.4(3) .
C2 Si1 O1 Si1 134.0(2) 2_655
C1 Si1 O1 Si1 15.3(2) 2_655
Si2 Si1 O1 Si1 -106.88(9) 2_655
C15 Si2 C3 C8 174.9(4) .
C9 Si2 C3 C8 -65.5(5) .
Si1 Si2 C3 C8 53.4(4) .
C15 Si2 C3 C4 -7.0(5) .
C9 Si2 C3 C4 112.6(5) .
Si1 Si2 C3 C4 -128.5(4) .
C8 C3 C4 C5 -0.3(8) .
Si2 C3 C4 C5 -178.5(5) .
C3 C4 C5 C6 1.6(11) .
C4 C5 C6 C7 -2.2(12) .
C5 C6 C7 C8 1.4(11) .
C6 C7 C8 C3 -0.1(10) .
C4 C3 C8 C7 -0.4(8) .
Si2 C3 C8 C7 177.8(5) .
C3 Si2 C9 C14 -11.2(5) .
C15 Si2 C9 C14 108.8(4) .
Si1 Si2 C9 C14 -130.7(4) .
C3 Si2 C9 C10 166.3(4) .
C15 Si2 C9 C10 -73.7(4) .
Si1 Si2 C9 C10 46.8(4) .
C14 C9 C10 C11 1.5(7) .
Si2 C9 C10 C11 -176.0(4) .
C9 C10 C11 C12 -1.6(9) .
C10 C11 C12 C13 0.8(9) .
C11 C12 C13 C14 0.0(9) .
C12 C13 C14 C9 0.0(8) .
C10 C9 C14 C13 -0.7(7) .
Si2 C9 C14 C13 176.8(4) .
C3 Si2 C15 C20 100.2(4) .
C9 Si2 C15 C20 -18.0(5) .
Si1 Si2 C15 C20 -138.1(4) .
C3 Si2 C15 C16 -79.0(4) .
C9 Si2 C15 C16 162.8(4) .
Si1 Si2 C15 C16 42.7(4) .
C20 C15 C16 C17 1.2(8) .
Si2 C15 C16 C17 -179.5(4) .
C15 C16 C17 C18 -0.3(9) .
C16 C17 C18 C19 -0.8(9) .
C17 C18 C19 C20 1.0(9) .
C16 C15 C20 C19 -1.0(8) .
Si2 C15 C20 C19 179.7(4) .
C18 C19 C20 C15 0.0(9) .
